data_4319463
loop_
_publ_author_name
'Chuan He'
'Stephen J. Lippard'

_publ_section_title
;
 Synthesis and Electrochemical Studies of Diiron Complexes of
 1,8-Naphthyridine-Based Dinucleating Ligands to Model Features of the
 Active Sites of Non-Heme Diiron Enzymes
;
_journal_name_full 'Inorganic Chemistry'
_journal_page_first 1414
_journal_page_last 1420
_journal_paper_doi 10.1021/ic000975k
_journal_volume 40
_journal_year 2001
_chemical_formula_sum 'C59 H75 Cl2 F3 Fe2 N4 O9 S'
_chemical_formula_weight 1255.89
_chemical_name_common '[Fe2(BEAN)(PhCyCOO)3](OTf)'
_chemical_name_systematic
; 
 ? 
;
_space_group_IT_number 14
_symmetry_cell_setting monoclinic
_symmetry_space_group_name_Hall '-P 2yn'
_symmetry_space_group_name_H-M 'P 1 21/n 1'
_atom_sites_solution_hydrogens geom
_atom_sites_solution_primary direct
_atom_sites_solution_secondary difmap
_audit_creation_method SHELXL-97
_cell_angle_alpha 90.00
_cell_angle_beta 110.07
_cell_angle_gamma 90.00
_cell_formula_units_Z 4
_cell_length_a 10.89270(10)
_cell_length_b 38.5562(5)
_cell_length_c 14.9577(2)
_cell_measurement_temperature 293(2)
_cell_volume 5900.47(12)
_computing_cell_refinement 'Bruker SMART'
_computing_data_collection 'Bruker SMART'
_computing_data_reduction 'Bruker SHELXTL'
_computing_molecular_graphics 'Bruker SHELXTL'
_computing_publication_material 'Bruker SHELXTL'
_computing_structure_refinement 'SHELXL-97 (Sheldrick, 1997)'
_computing_structure_solution 'SHELXS-97 (Sheldrick, 1990)'
_diffrn_ambient_temperature 293(2)
_diffrn_measured_fraction_theta_full 1.000
_diffrn_measured_fraction_theta_max 1.000
_diffrn_measurement_device_type 'CCD area detector'
_diffrn_measurement_method 'phi and omega scans'
_diffrn_radiation_monochromator graphite
_diffrn_radiation_source 'fine-focus sealed tube'
_diffrn_radiation_type MoK\a
_diffrn_radiation_wavelength 0.71073
_diffrn_reflns_av_R_equivalents 0.0484
_diffrn_reflns_av_sigmaI/netI 0.0446
_diffrn_reflns_limit_h_max 12
_diffrn_reflns_limit_h_min -12
_diffrn_reflns_limit_k_max 45
_diffrn_reflns_limit_k_min -45
_diffrn_reflns_limit_l_max 17
_diffrn_reflns_limit_l_min -17
_diffrn_reflns_number 43904
_diffrn_reflns_theta_full 25.00
_diffrn_reflns_theta_max 25.00
_diffrn_reflns_theta_min 1.54
_exptl_absorpt_coefficient_mu 0.686
_exptl_absorpt_correction_type none
_exptl_crystal_density_diffrn 1.414
_exptl_crystal_density_method 'not measured'
_exptl_crystal_F_000 2632
_refine_diff_density_max 0.421
_refine_diff_density_min -0.652
_refine_diff_density_rms 0.059
_refine_ls_extinction_method none
_refine_ls_goodness_of_fit_ref 0.967
_refine_ls_hydrogen_treatment mixed
_refine_ls_matrix_type full
_refine_ls_number_parameters 721
_refine_ls_number_reflns 10376
_refine_ls_number_restraints 0
_refine_ls_restrained_S_all 0.967
_refine_ls_R_factor_all 0.0631
_refine_ls_R_factor_gt 0.0445
_refine_ls_shift/su_max 0.063
_refine_ls_shift/su_mean 0.006
_refine_ls_structure_factor_coef Fsqd
_refine_ls_weighting_details 'calc w=1/[\s^2^(Fo^2^)+(0.1000P)^2^+0.0000P] where P=(Fo^2^+2Fc^2^)/3'
_refine_ls_weighting_scheme calc
_refine_ls_wR_factor_gt 0.1254
_refine_ls_wR_factor_ref 0.1343
_reflns_number_gt 8284
_reflns_number_total 10376
_reflns_threshold_expression >2sigma(I)
_cod_data_source_file ic000975k_4.cif
_cod_data_source_block 4
_cod_depositor_comments
;
The following automatic conversions were performed:

'_symmetry_cell_setting' value 'Monoclinic' changed to 'monoclinic'
according to the built-in table from CIF Core dictionary named
'cif_core.dic' version 2.4.1 from 2010-06-29.

Automatic conversion script
Id: cif_fix_values 1646 2011-03-28 12:23:43Z adriana 
;
_cod_original_cell_volume 5900.32(12)
_cod_database_code 4319463

loop_
_symmetry_equiv_pos_as_xyz
'x, y, z'
'-x+1/2, y+1/2, -z+1/2'
'-x, -y, -z'
'x-1/2, -y-1/2, z-1/2'

loop_
_atom_site_label
_atom_site_type_symbol
_atom_site_fract_x
_atom_site_fract_y
_atom_site_fract_z
_atom_site_U_iso_or_equiv
_atom_site_adp_type
_atom_site_occupancy
_atom_site_symmetry_multiplicity
_atom_site_calc_flag
_atom_site_refinement_flags
_atom_site_disorder_assembly
_atom_site_disorder_group
Fe1 Fe 0.60133(4) 0.104407(10) 0.67874(3) 0.01643(12) Uani 1 1 d . . .
Fe2 Fe 0.43548(4) 0.117072(10) 0.78673(3) 0.01635(12) Uani 1 1 d . . .
O1 O 0.69576(19) 0.07993(5) 0.80428(13) 0.0227(4) Uani 1 1 d . . .
O2 O 0.54553(18) 0.07930(5) 0.87449(14) 0.0224(4) Uani 1 1 d . . .
O3 O 0.4936(2) 0.06076(5) 0.62333(15) 0.0278(5) Uani 1 1 d . . .
O4 O 0.3496(2) 0.08080(5) 0.68594(14) 0.0291(5) Uani 1 1 d . . .
O5 O 0.46742(19) 0.13560(5) 0.58539(13) 0.0212(4) Uani 1 1 d . . .
O6 O 0.3686(2) 0.15324(5) 0.68524(13) 0.0217(4) Uani 1 1 d . . .
N1 N 0.6950(2) 0.15204(6) 0.74735(16) 0.0208(5) Uani 1 1 d . . .
N2 N 0.5947(2) 0.15353(6) 0.86035(16) 0.0200(5) Uani 1 1 d . . .
N3 N 0.7483(2) 0.11172(6) 0.61294(16) 0.0211(5) Uani 1 1 d . . .
N4 N 0.3713(2) 0.13732(6) 0.89743(16) 0.0207(5) Uani 1 1 d . . .
C1 C 0.7800(3) 0.16503(8) 0.7104(2) 0.0240(6) Uani 1 1 d . . .
C2 C 0.8613(3) 0.19317(8) 0.7504(2) 0.0311(7) Uani 1 1 d . . .
H2A H 0.9194 0.2016 0.7223 0.037 Uiso 1 1 calc R . .
C3 C 0.8545(3) 0.20796(8) 0.8304(2) 0.0327(8) Uani 1 1 d . . .
H3A H 0.9091 0.2264 0.8585 0.039 Uiso 1 1 calc R . .
C4 C 0.7492(3) 0.20879(8) 0.9544(2) 0.0305(7) Uani 1 1 d . . .
H4A H 0.8002 0.2274 0.9859 0.037 Uiso 1 1 calc R . .
C5 C 0.6604(3) 0.19470(8) 0.9885(2) 0.0295(7) Uani 1 1 d . . .
H5A H 0.6496 0.2034 1.0433 0.035 Uiso 1 1 calc R . .
C6 C 0.5845(3) 0.16650(8) 0.93935(19) 0.0219(6) Uani 1 1 d . . .
C7 C 0.6852(3) 0.16724(7) 0.82674(19) 0.0201(6) Uani 1 1 d . . .
C8 C 0.7644(3) 0.19532(8) 0.8711(2) 0.0263(7) Uani 1 1 d . . .
C9 C 0.7780(3) 0.14931(8) 0.6184(2) 0.0276(7) Uani 1 1 d . . .
H9A H 0.7127 0.1611 0.5661 0.033 Uiso 1 1 calc R . .
H9B H 0.8624 0.1528 0.6114 0.033 Uiso 1 1 calc R . .
C10 C 0.8692(3) 0.09235(9) 0.6693(2) 0.0286(7) Uani 1 1 d . . .
H10A H 0.8953 0.0997 0.7352 0.034 Uiso 1 1 calc R . .
H10B H 0.9391 0.0986 0.6459 0.034 Uiso 1 1 calc R . .
C11 C 0.8541(4) 0.05338(9) 0.6653(2) 0.0384(8) Uani 1 1 d . . .
H11A H 0.9353 0.0428 0.7026 0.058 Uiso 1 1 calc R . .
H11B H 0.8302 0.0457 0.6004 0.058 Uiso 1 1 calc R . .
H11C H 0.7871 0.0468 0.6902 0.058 Uiso 1 1 calc R . .
C12 C 0.6946(3) 0.10011(8) 0.5116(2) 0.0264(7) Uani 1 1 d . . .
H12A H 0.6163 0.1134 0.4796 0.032 Uiso 1 1 calc R . .
H12B H 0.6688 0.0760 0.5105 0.032 Uiso 1 1 calc R . .
C13 C 0.7855(4) 0.10342(10) 0.4555(2) 0.0371(8) Uani 1 1 d . . .
H13A H 0.7420 0.0955 0.3916 0.056 Uiso 1 1 calc R . .
H13B H 0.8623 0.0896 0.4848 0.056 Uiso 1 1 calc R . .
H13C H 0.8102 0.1273 0.4543 0.056 Uiso 1 1 calc R . .
C14 C 0.4900(3) 0.14838(8) 0.97641(19) 0.0239(7) Uani 1 1 d . . .
H14A H 0.5320 0.1282 1.0130 0.029 Uiso 1 1 calc R . .
H14B H 0.4652 0.1639 1.0184 0.029 Uiso 1 1 calc R . .
C15 C 0.3049(3) 0.10980(9) 0.9332(2) 0.0275(7) Uani 1 1 d . . .
H15A H 0.2832 0.1188 0.9865 0.033 Uiso 1 1 calc R . .
H15B H 0.3646 0.0905 0.9563 0.033 Uiso 1 1 calc R . .
C16 C 0.1810(3) 0.09667(10) 0.8578(2) 0.0402(9) Uani 1 1 d . . .
H16A H 0.1420 0.0790 0.8846 0.060 Uiso 1 1 calc R . .
H16B H 0.2020 0.0872 0.8055 0.060 Uiso 1 1 calc R . .
H16C H 0.1206 0.1155 0.8355 0.060 Uiso 1 1 calc R . .
C17 C 0.2845(3) 0.16823(8) 0.8595(2) 0.0274(7) Uani 1 1 d . . .
H17A H 0.2153 0.1613 0.8017 0.033 Uiso 1 1 calc R . .
H17B H 0.3358 0.1859 0.8423 0.033 Uiso 1 1 calc R . .
C18 C 0.2223(4) 0.18438(10) 0.9260(3) 0.0469(10) Uani 1 1 d . . .
H18A H 0.1690 0.2037 0.8950 0.070 Uiso 1 1 calc R . .
H18B H 0.2894 0.1922 0.9828 0.070 Uiso 1 1 calc R . .
H18C H 0.1690 0.1674 0.9424 0.070 Uiso 1 1 calc R . .
C19 C 0.6577(3) 0.07235(7) 0.87241(19) 0.0201(6) Uani 1 1 d . . .
C20 C 0.7591(3) 0.05630(8) 0.9624(2) 0.0227(6) Uani 1 1 d . . .
C21 C 0.8181(3) 0.08798(8) 1.0246(2) 0.0261(7) Uani 1 1 d . . .
C22 C 0.8969(3) 0.11119(9) 0.9981(2) 0.0341(8) Uani 1 1 d . . .
H22A H 0.9151 0.1071 0.9427 0.041 Uiso 1 1 calc R . .
C23 C 0.9484(3) 0.13995(10) 1.0518(3) 0.0401(9) Uani 1 1 d . . .
H23A H 1.0015 0.1550 1.0327 0.048 Uiso 1 1 calc R . .
C24 C 0.9218(4) 0.14671(10) 1.1344(3) 0.0417(9) Uani 1 1 d . . .
H24A H 0.9568 0.1661 1.1712 0.050 Uiso 1 1 calc R . .
C25 C 0.8427(4) 0.12420(10) 1.1608(2) 0.0427(9) Uani 1 1 d . . .
H25A H 0.8240 0.1286 1.2159 0.051 Uiso 1 1 calc R . .
C26 C 0.7907(3) 0.09525(9) 1.1074(2) 0.0317(7) Uani 1 1 d . . .
H26A H 0.7370 0.0804 1.1265 0.038 Uiso 1 1 calc R . .
C27 C 0.6920(3) 0.03125(8) 1.0106(2) 0.0280(7) Uani 1 1 d . . .
H27A H 0.7534 0.0249 1.0726 0.034 Uiso 1 1 calc R . .
H27B H 0.6191 0.0431 1.0205 0.034 Uiso 1 1 calc R . .
C28 C 0.6422(3) -0.00155(9) 0.9536(2) 0.0350(8) Uani 1 1 d . . .
H28A H 0.5721 0.0044 0.8952 0.042 Uiso 1 1 calc R . .
H28B H 0.6068 -0.0169 0.9899 0.042 Uiso 1 1 calc R . .
C29 C 0.7489(4) -0.02026(9) 0.9294(3) 0.0407(9) Uani 1 1 d . . .
H29A H 0.8142 -0.0287 0.9873 0.049 Uiso 1 1 calc R . .
H29B H 0.7119 -0.0401 0.8891 0.049 Uiso 1 1 calc R . .
C30 C 0.8126(3) 0.00386(9) 0.8784(2) 0.0337(8) Uani 1 1 d . . .
H30A H 0.7492 0.0103 0.8173 0.040 Uiso 1 1 calc R . .
H30B H 0.8839 -0.0082 0.8668 0.040 Uiso 1 1 calc R . .
C31 C 0.8649(3) 0.03652(8) 0.9363(2) 0.0281(7) Uani 1 1 d . . .
H31A H 0.9350 0.0302 0.9943 0.034 Uiso 1 1 calc R . .
H31B H 0.9012 0.0517 0.9001 0.034 Uiso 1 1 calc R . .
C32 C 0.3857(3) 0.05955(7) 0.63543(19) 0.0221(6) Uani 1 1 d . . .
C33 C 0.2882(3) 0.03117(7) 0.5835(2) 0.0211(6) Uani 1 1 d . . .
C34 C 0.2238(3) 0.04352(7) 0.4804(2) 0.0215(6) Uani 1 1 d . . .
C35 C 0.0917(3) 0.05055(9) 0.4401(2) 0.0336(8) Uani 1 1 d . . .
H35A H 0.0388 0.0483 0.4771 0.040 Uiso 1 1 calc R . .
C36 C 0.0362(3) 0.06076(10) 0.3462(2) 0.0404(9) Uani 1 1 d . . .
H36A H -0.0531 0.0651 0.3212 0.049 Uiso 1 1 calc R . .
C37 C 0.1103(3) 0.06455(9) 0.2896(2) 0.0361(8) Uani 1 1 d . . .
H37A H 0.0727 0.0716 0.2267 0.043 Uiso 1 1 calc R . .
C38 C 0.2430(3) 0.05764(9) 0.3281(2) 0.0365(8) Uani 1 1 d . . .
H38A H 0.2948 0.0599 0.2903 0.044 Uiso 1 1 calc R . .
C39 C 0.2990(3) 0.04749(9) 0.4217(2) 0.0313(7) Uani 1 1 d . . .
H39A H 0.3883 0.0432 0.4463 0.038 Uiso 1 1 calc R . .
C40 C 0.1897(3) 0.02471(8) 0.6338(2) 0.0272(7) Uani 1 1 d . . .
H40A H 0.1234 0.0087 0.5959 0.033 Uiso 1 1 calc R . .
H40B H 0.1467 0.0464 0.6377 0.033 Uiso 1 1 calc R . .
C41 C 0.2517(3) 0.00980(9) 0.7343(2) 0.0337(8) Uani 1 1 d . . .
H41A H 0.3099 0.0269 0.7749 0.040 Uiso 1 1 calc R . .
H41B H 0.1836 0.0047 0.7605 0.040 Uiso 1 1 calc R . .
C42 C 0.3283(3) -0.02329(9) 0.7332(2) 0.0339(8) Uani 1 1 d . . .
H42A H 0.2682 -0.0415 0.7003 0.041 Uiso 1 1 calc R . .
H42B H 0.3732 -0.0309 0.7980 0.041 Uiso 1 1 calc R . .
C43 C 0.4269(3) -0.01728(8) 0.6841(2) 0.0306(7) Uani 1 1 d . . .
H43A H 0.4931 -0.0012 0.7216 0.037 Uiso 1 1 calc R . .
H43B H 0.4697 -0.0390 0.6806 0.037 Uiso 1 1 calc R . .
C44 C 0.3636(3) -0.00282(8) 0.5844(2) 0.0254(7) Uani 1 1 d . . .
H44A H 0.3039 -0.0199 0.5453 0.031 Uiso 1 1 calc R . .
H44B H 0.4307 0.0015 0.5568 0.031 Uiso 1 1 calc R . .
C45 C 0.3921(3) 0.15565(7) 0.60867(19) 0.0201(6) Uani 1 1 d . . .
C46 C 0.3328(3) 0.18653(8) 0.5430(2) 0.0218(6) Uani 1 1 d . . .
C47 C 0.4398(3) 0.21425(8) 0.5777(2) 0.0264(7) Uani 1 1 d . . .
C48 C 0.5216(3) 0.22260(9) 0.5271(3) 0.0343(8) Uani 1 1 d . . .
H48A H 0.5103 0.2117 0.4694 0.041 Uiso 1 1 calc R . .
C49 C 0.6197(4) 0.24704(10) 0.5618(3) 0.0531(11) Uani 1 1 d . . .
H49A H 0.6736 0.2524 0.5271 0.064 Uiso 1 1 calc R . .
C50 C 0.6382(4) 0.26343(10) 0.6467(3) 0.0549(11) Uani 1 1 d . . .
H50A H 0.7047 0.2797 0.6699 0.066 Uiso 1 1 calc R . .
C51 C 0.5582(4) 0.25566(10) 0.6971(3) 0.0513(11) Uani 1 1 d . . .
H51A H 0.5696 0.2670 0.7543 0.062 Uiso 1 1 calc R . .
C52 C 0.4600(4) 0.23106(8) 0.6637(2) 0.0365(8) Uani 1 1 d . . .
H52A H 0.4072 0.2258 0.6992 0.044 Uiso 1 1 calc R . .
C53 C 0.2042(3) 0.19841(8) 0.5545(2) 0.0296(7) Uani 1 1 d . . .
H53A H 0.2201 0.2032 0.6211 0.035 Uiso 1 1 calc R . .
H53B H 0.1762 0.2198 0.5194 0.035 Uiso 1 1 calc R . .
C54 C 0.0947(3) 0.17187(10) 0.5196(2) 0.0365(8) Uani 1 1 d . . .
H54A H 0.0151 0.1815 0.5245 0.044 Uiso 1 1 calc R . .
H54B H 0.1173 0.1514 0.5597 0.044 Uiso 1 1 calc R . .
C55 C 0.0710(3) 0.16155(11) 0.4166(2) 0.0430(9) Uani 1 1 d . . .
H55A H 0.0062 0.1432 0.3980 0.052 Uiso 1 1 calc R . .
H55B H 0.0374 0.1813 0.3753 0.052 Uiso 1 1 calc R . .
C56 C 0.1967(3) 0.14911(9) 0.4050(2) 0.0373(8) Uani 1 1 d . . .
H56A H 0.1805 0.1439 0.3385 0.045 Uiso 1 1 calc R . .
H56B H 0.2250 0.1279 0.4411 0.045 Uiso 1 1 calc R . .
C57 C 0.3049(3) 0.17613(9) 0.4388(2) 0.0307(7) Uani 1 1 d . . .
H57A H 0.2797 0.1966 0.3989 0.037 Uiso 1 1 calc R . .
H57B H 0.3840 0.1669 0.4321 0.037 Uiso 1 1 calc R . .
S1 S 0.57184(9) 0.22666(2) 0.23809(6) 0.0346(2) Uani 1 1 d . . .
O7 O 0.5303(3) 0.20500(8) 0.15595(19) 0.0600(8) Uani 1 1 d . . .
O8 O 0.5014(3) 0.22151(7) 0.30146(19) 0.0505(7) Uani 1 1 d . . .
O9 O 0.5976(3) 0.26199(7) 0.2215(2) 0.0588(8) Uani 1 1 d . . .
C58 C 0.7319(4) 0.21002(11) 0.3041(3) 0.0538(11) Uani 1 1 d . . .
F1 F 0.7290(3) 0.17757(8) 0.3296(2) 0.0912(10) Uani 1 1 d . . .
F2 F 0.7904(3) 0.22784(10) 0.3823(2) 0.1112(13) Uani 1 1 d . . .
F3 F 0.8105(3) 0.21074(8) 0.2523(2) 0.0857(9) Uani 1 1 d . . .
C1S C 0.4258(4) 0.13624(12) 0.2432(4) 0.0659(13) Uani 1 1 d . . .
Cl1 Cl 0.51255(11) 0.10388(3) 0.20747(8) 0.0580(3) Uani 1 1 d . . .
Cl2 Cl 0.26042(11) 0.13569(4) 0.17225(7) 0.0644(3) Uani 1 1 d . . .

loop_
_atom_site_aniso_label
_atom_site_aniso_U_11
_atom_site_aniso_U_22
_atom_site_aniso_U_33
_atom_site_aniso_U_23
_atom_site_aniso_U_13
_atom_site_aniso_U_12
Fe1 0.0150(2) 0.0172(2) 0.0176(2) 0.00011(15) 0.00631(16) -0.00087(15)
Fe2 0.0179(2) 0.0164(2) 0.0154(2) -0.00029(15) 0.00651(16) -0.00005(16)
O1 0.0242(11) 0.0263(11) 0.0175(10) 0.0030(8) 0.0070(8) 0.0026(9)
O2 0.0171(10) 0.0224(11) 0.0264(10) 0.0044(8) 0.0056(8) 0.0019(8)
O3 0.0199(11) 0.0226(11) 0.0370(12) 0.0011(9) 0.0048(9) -0.0052(9)
O4 0.0426(13) 0.0170(11) 0.0243(11) -0.0037(9) 0.0069(10) -0.0008(9)
O5 0.0229(10) 0.0204(11) 0.0203(10) 0.0005(8) 0.0074(8) 0.0043(8)
O6 0.0302(11) 0.0184(10) 0.0189(10) 0.0009(8) 0.0114(9) 0.0025(8)
N1 0.0221(13) 0.0201(13) 0.0218(12) -0.0027(10) 0.0093(10) -0.0043(10)
N2 0.0210(12) 0.0185(12) 0.0195(12) -0.0024(10) 0.0056(10) -0.0017(10)
N3 0.0199(12) 0.0245(13) 0.0204(12) -0.0034(10) 0.0088(10) -0.0033(10)
N4 0.0204(12) 0.0218(13) 0.0204(12) -0.0005(10) 0.0079(10) 0.0013(10)
C1 0.0231(15) 0.0229(16) 0.0264(15) 0.0007(12) 0.0089(12) -0.0035(12)
C2 0.0308(18) 0.0298(18) 0.0375(18) -0.0063(14) 0.0181(14) -0.0092(14)
C3 0.0336(18) 0.0253(17) 0.0397(18) -0.0058(14) 0.0133(15) -0.0133(14)
C4 0.0323(17) 0.0265(17) 0.0316(17) -0.0112(14) 0.0094(14) -0.0084(14)
C5 0.0334(18) 0.0283(17) 0.0265(16) -0.0117(13) 0.0101(14) -0.0028(14)
C6 0.0208(15) 0.0238(16) 0.0197(14) -0.0041(12) 0.0050(12) 0.0015(12)
C7 0.0197(14) 0.0181(15) 0.0209(14) -0.0011(11) 0.0049(11) -0.0017(11)
C8 0.0233(16) 0.0202(16) 0.0323(16) -0.0050(13) 0.0055(13) -0.0041(12)
C9 0.0316(17) 0.0259(17) 0.0308(16) -0.0010(13) 0.0176(14) -0.0082(13)
C10 0.0164(15) 0.0417(19) 0.0281(16) -0.0001(14) 0.0082(12) 0.0024(13)
C11 0.038(2) 0.043(2) 0.0365(19) 0.0063(16) 0.0153(16) 0.0145(16)
C12 0.0298(17) 0.0289(17) 0.0197(15) -0.0025(12) 0.0075(13) 0.0027(13)
C13 0.044(2) 0.047(2) 0.0271(17) -0.0014(15) 0.0212(15) 0.0022(16)
C14 0.0245(15) 0.0311(17) 0.0158(13) -0.0039(12) 0.0065(12) 0.0006(13)
C15 0.0274(16) 0.0351(19) 0.0235(15) -0.0001(13) 0.0132(13) -0.0043(13)
C16 0.038(2) 0.045(2) 0.040(2) -0.0047(16) 0.0168(16) -0.0140(17)
C17 0.0280(16) 0.0311(18) 0.0249(15) 0.0041(13) 0.0114(13) 0.0088(13)
C18 0.052(2) 0.050(2) 0.045(2) 0.0069(18) 0.0250(18) 0.0245(19)
C19 0.0185(15) 0.0189(15) 0.0195(14) 0.0009(11) 0.0023(11) 0.0012(11)
C20 0.0181(15) 0.0283(17) 0.0191(14) 0.0042(12) 0.0030(12) 0.0026(12)
C21 0.0204(15) 0.0310(17) 0.0218(15) 0.0028(13) 0.0008(12) 0.0049(13)
C22 0.0291(18) 0.043(2) 0.0280(17) 0.0008(15) 0.0071(14) -0.0018(15)
C23 0.0313(19) 0.039(2) 0.043(2) 0.0016(16) 0.0038(16) -0.0071(16)
C24 0.036(2) 0.038(2) 0.040(2) -0.0055(16) 0.0003(16) -0.0003(16)
C25 0.045(2) 0.051(2) 0.0269(17) -0.0069(16) 0.0068(16) 0.0070(18)
C26 0.0302(17) 0.0346(19) 0.0270(16) 0.0019(14) 0.0054(14) 0.0012(14)
C27 0.0259(16) 0.0329(18) 0.0230(15) 0.0104(13) 0.0056(13) 0.0038(13)
C28 0.0344(19) 0.0325(19) 0.0370(18) 0.0070(15) 0.0107(15) -0.0053(15)
C29 0.047(2) 0.0295(19) 0.044(2) 0.0016(16) 0.0138(17) 0.0032(16)
C30 0.0357(18) 0.0335(19) 0.0321(17) 0.0034(14) 0.0117(15) 0.0140(15)
C31 0.0197(15) 0.0322(18) 0.0297(16) 0.0072(14) 0.0052(13) 0.0072(13)
C32 0.0285(17) 0.0142(14) 0.0190(14) 0.0031(11) 0.0024(12) -0.0012(12)
C33 0.0190(14) 0.0180(15) 0.0268(15) -0.0052(12) 0.0085(12) -0.0038(12)
C34 0.0204(15) 0.0169(15) 0.0266(15) -0.0070(12) 0.0074(12) -0.0026(12)
C35 0.0228(17) 0.039(2) 0.0381(18) 0.0018(15) 0.0094(14) -0.0021(14)
C36 0.0213(17) 0.049(2) 0.042(2) 0.0054(17) 0.0002(15) -0.0023(15)
C37 0.0365(19) 0.041(2) 0.0245(16) 0.0004(14) 0.0025(14) 0.0032(16)
C38 0.039(2) 0.045(2) 0.0293(17) 0.0008(15) 0.0161(15) 0.0046(16)
C39 0.0236(16) 0.0384(19) 0.0309(17) 0.0010(14) 0.0079(13) 0.0042(14)
C40 0.0232(16) 0.0274(17) 0.0337(17) -0.0034(13) 0.0130(13) -0.0012(13)
C41 0.042(2) 0.0290(18) 0.0360(18) 0.0023(14) 0.0215(16) -0.0003(15)
C42 0.041(2) 0.0260(17) 0.0372(18) 0.0033(14) 0.0165(15) -0.0055(15)
C43 0.0327(18) 0.0225(17) 0.0380(18) 0.0047(14) 0.0141(14) 0.0026(13)
C44 0.0220(15) 0.0224(16) 0.0327(16) -0.0043(13) 0.0104(13) -0.0012(12)
C45 0.0210(15) 0.0167(14) 0.0212(14) -0.0012(11) 0.0055(12) -0.0012(12)
C46 0.0264(16) 0.0211(15) 0.0200(14) 0.0041(12) 0.0106(12) 0.0017(12)
C47 0.0310(17) 0.0181(15) 0.0287(16) 0.0099(12) 0.0086(13) 0.0069(13)
C48 0.0383(19) 0.0277(18) 0.0420(19) 0.0127(15) 0.0201(16) 0.0004(15)
C49 0.045(2) 0.042(2) 0.077(3) 0.022(2) 0.026(2) -0.0037(18)
C50 0.047(2) 0.035(2) 0.075(3) 0.007(2) 0.011(2) -0.0101(18)
C51 0.059(3) 0.030(2) 0.053(2) -0.0074(17) 0.005(2) -0.0034(18)
C52 0.046(2) 0.0251(18) 0.0404(19) -0.0002(15) 0.0167(17) -0.0002(15)
C53 0.0325(18) 0.0290(18) 0.0305(16) 0.0082(13) 0.0150(14) 0.0101(14)
C54 0.0294(18) 0.043(2) 0.0408(19) 0.0080(16) 0.0173(15) 0.0052(15)
C55 0.0278(18) 0.055(2) 0.0383(19) 0.0059(17) 0.0013(15) -0.0038(17)
C56 0.040(2) 0.044(2) 0.0222(16) -0.0023(14) 0.0044(14) 0.0026(16)
C57 0.0310(17) 0.041(2) 0.0214(15) 0.0062(13) 0.0100(13) 0.0063(15)
S1 0.0393(5) 0.0363(5) 0.0334(4) -0.0009(4) 0.0193(4) 0.0094(4)
O7 0.0659(19) 0.073(2) 0.0440(15) -0.0243(14) 0.0224(14) -0.0008(16)
O8 0.0591(17) 0.0591(18) 0.0472(15) 0.0056(13) 0.0360(13) 0.0142(14)
O9 0.0608(19) 0.0378(16) 0.087(2) 0.0144(15) 0.0368(17) 0.0136(14)
C58 0.046(2) 0.049(3) 0.064(3) 0.002(2) 0.016(2) 0.0104(19)
F1 0.082(2) 0.0657(19) 0.129(3) 0.0476(18) 0.0389(19) 0.0368(16)
F2 0.073(2) 0.128(3) 0.094(2) -0.030(2) -0.0209(18) 0.023(2)
F3 0.0542(16) 0.091(2) 0.129(3) 0.0187(19) 0.0536(17) 0.0239(15)
C1S 0.045(2) 0.060(3) 0.083(3) -0.018(2) 0.009(2) 0.015(2)
Cl1 0.0559(6) 0.0578(7) 0.0615(6) 0.0136(5) 0.0218(5) 0.0205(5)
Cl2 0.0493(6) 0.1012(10) 0.0473(6) 0.0130(6) 0.0223(5) 0.0217(6)

loop_
_atom_type_symbol
_atom_type_description
_atom_type_scat_dispersion_real
_atom_type_scat_dispersion_imag
_atom_type_scat_source
C C 0.0033 0.0016 'International Tables Vol C Tables 4.2.6.8 and 6.1.1.4'
H H 0.0000 0.0000 'International Tables Vol C Tables 4.2.6.8 and 6.1.1.4'
N N 0.0061 0.0033 'International Tables Vol C Tables 4.2.6.8 and 6.1.1.4'
O O 0.0106 0.0060 'International Tables Vol C Tables 4.2.6.8 and 6.1.1.4'
F F 0.0171 0.0103 'International Tables Vol C Tables 4.2.6.8 and 6.1.1.4'
S S 0.1246 0.1234 'International Tables Vol C Tables 4.2.6.8 and 6.1.1.4'
Fe Fe 0.3463 0.8444 'International Tables Vol C Tables 4.2.6.8 and 6.1.1.4'
Cl Cl 0.1484 0.1585 'International Tables Vol C Tables 4.2.6.8 and 6.1.1.4'

loop_
_geom_angle_atom_site_label_1
_geom_angle_atom_site_label_2
_geom_angle_atom_site_label_3
_geom_angle
_geom_angle_site_symmetry_1
_geom_angle_site_symmetry_3
_geom_angle_publ_flag
O5 Fe1 O1 157.57(8) . . ?
O5 Fe1 O3 91.81(8) . . ?
O1 Fe1 O3 91.73(8) . . ?
O5 Fe1 N3 94.53(9) . . ?
O1 Fe1 N3 105.13(9) . . ?
O3 Fe1 N3 109.38(9) . . ?
O5 Fe1 N1 86.24(8) . . ?
O1 Fe1 N1 87.12(8) . . ?
O3 Fe1 N1 171.79(9) . . ?
N3 Fe1 N1 78.74(9) . . ?
O5 Fe1 Fe2 80.95(6) . . ?
O1 Fe1 Fe2 76.97(6) . . ?
O3 Fe1 Fe2 89.06(6) . . ?
N3 Fe1 Fe2 161.22(7) . . ?
N1 Fe1 Fe2 82.76(6) . . ?
O6 Fe2 O4 87.81(8) . . ?
O6 Fe2 O2 163.68(8) . . ?
O4 Fe2 O2 90.30(8) . . ?
O6 Fe2 N4 101.57(8) . . ?
O4 Fe2 N4 129.15(9) . . ?
O2 Fe2 N4 92.18(8) . . ?
O6 Fe2 N2 87.37(9) . . ?
O4 Fe2 N2 152.78(9) . . ?
O2 Fe2 N2 86.92(8) . . ?
N4 Fe2 N2 78.04(9) . . ?
O6 Fe2 Fe1 80.00(6) . . ?
O4 Fe2 Fe1 71.43(7) . . ?
O2 Fe2 Fe1 84.03(6) . . ?
N4 Fe2 Fe1 159.22(7) . . ?
N2 Fe2 Fe1 81.35(6) . . ?
C19 O1 Fe1 130.61(18) . . ?
C19 O2 Fe2 119.57(18) . . ?
C32 O3 Fe1 114.03(19) . . ?
C32 O4 Fe2 136.9(2) . . ?
C45 O5 Fe1 123.73(17) . . ?
C45 O6 Fe2 127.26(19) . . ?
C1 N1 C7 118.4(2) . . ?
C1 N1 Fe1 113.72(19) . . ?
C7 N1 Fe1 127.56(19) . . ?
C6 N2 C7 118.5(2) . . ?
C6 N2 Fe2 113.17(19) . . ?
C7 N2 Fe2 127.46(18) . . ?
C9 N3 C10 108.9(2) . . ?
C9 N3 C12 110.6(2) . . ?
C10 N3 C12 112.6(2) . . ?
C9 N3 Fe1 106.46(17) . . ?
C10 N3 Fe1 108.89(18) . . ?
C12 N3 Fe1 109.20(17) . . ?
C14 N4 C15 108.5(2) . . ?
C14 N4 C17 109.6(2) . . ?
C15 N4 C17 112.4(2) . . ?
C14 N4 Fe2 106.97(17) . . ?
C15 N4 Fe2 110.22(18) . . ?
C17 N4 Fe2 108.97(17) . . ?
N1 C1 C2 122.9(3) . . ?
N1 C1 C9 115.9(3) . . ?
C2 C1 C9 121.0(3) . . ?
C3 C2 C1 119.2(3) . . ?
C2 C3 C8 119.7(3) . . ?
C5 C4 C8 120.1(3) . . ?
C4 C5 C6 118.7(3) . . ?
N2 C6 C5 122.9(3) . . ?
N2 C6 C14 115.7(2) . . ?
C5 C6 C14 121.4(3) . . ?
N2 C7 N1 116.1(2) . . ?
N2 C7 C8 122.2(3) . . ?
N1 C7 C8 121.7(3) . . ?
C7 C8 C3 118.1(3) . . ?
C7 C8 C4 117.5(3) . . ?
C3 C8 C4 124.4(3) . . ?
N3 C9 C1 112.4(2) . . ?
N3 C10 C11 114.3(3) . . ?
N3 C12 C13 115.9(3) . . ?
N4 C14 C6 111.2(2) . . ?
N4 C15 C16 112.9(3) . . ?
N4 C17 C18 116.3(3) . . ?
O1 C19 O2 124.2(2) . . ?
O1 C19 C20 117.5(2) . . ?
O2 C19 C20 118.2(3) . . ?
C21 C20 C31 110.6(2) . . ?
C21 C20 C19 103.5(2) . . ?
C31 C20 C19 110.6(2) . . ?
C21 C20 C27 112.6(2) . . ?
C31 C20 C27 109.1(3) . . ?
C19 C20 C27 110.4(2) . . ?
C22 C21 C26 117.6(3) . . ?
C22 C21 C20 120.8(3) . . ?
C26 C21 C20 121.5(3) . . ?
C23 C22 C21 121.6(3) . . ?
C22 C23 C24 120.3(4) . . ?
C25 C24 C23 118.8(3) . . ?
C24 C25 C26 121.3(3) . . ?
C25 C26 C21 120.4(3) . . ?
C28 C27 C20 113.4(3) . . ?
C27 C28 C29 112.1(3) . . ?
C30 C29 C28 110.5(3) . . ?
C29 C30 C31 111.6(3) . . ?
C20 C31 C30 112.7(3) . . ?
O3 C32 O4 124.2(3) . . ?
O3 C32 C33 118.4(3) . . ?
O4 C32 C33 117.4(3) . . ?
C34 C33 C32 106.6(2) . . ?
C34 C33 C40 112.9(2) . . ?
C32 C33 C40 110.4(2) . . ?
C34 C33 C44 109.3(2) . . ?
C32 C33 C44 109.0(2) . . ?
C40 C33 C44 108.6(2) . . ?
C35 C34 C39 116.8(3) . . ?
C35 C34 C33 123.2(3) . . ?
C39 C34 C33 120.0(3) . . ?
C36 C35 C34 121.7(3) . . ?
C37 C36 C35 121.0(3) . . ?
C36 C37 C38 118.5(3) . . ?
C37 C38 C39 120.7(3) . . ?
C34 C39 C38 121.2(3) . . ?
C33 C40 C41 113.4(3) . . ?
C42 C41 C40 111.2(3) . . ?
C41 C42 C43 111.0(3) . . ?
C44 C43 C42 112.0(3) . . ?
C43 C44 C33 112.4(3) . . ?
O5 C45 O6 124.1(3) . . ?
O5 C45 C46 118.0(2) . . ?
O6 C45 C46 117.8(2) . . ?
C47 C46 C57 112.9(2) . . ?
C47 C46 C45 102.7(2) . . ?
C57 C46 C45 109.9(2) . . ?
C47 C46 C53 111.7(2) . . ?
C57 C46 C53 108.6(2) . . ?
C45 C46 C53 111.0(2) . . ?
C48 C47 C52 117.9(3) . . ?
C48 C47 C46 122.1(3) . . ?
C52 C47 C46 119.9(3) . . ?
C49 C48 C47 120.7(4) . . ?
C48 C49 C50 120.7(4) . . ?
C49 C50 C51 119.4(4) . . ?
C50 C51 C52 120.6(4) . . ?
C51 C52 C47 120.7(4) . . ?
C54 C53 C46 113.5(3) . . ?
C53 C54 C55 111.3(3) . . ?
C56 C55 C54 110.6(3) . . ?
C55 C56 C57 111.8(3) . . ?
C56 C57 C46 112.2(3) . . ?
O7 S1 O8 114.09(18) . . ?
O7 S1 O9 115.61(19) . . ?
O8 S1 O9 115.53(17) . . ?
O7 S1 C58 103.01(19) . . ?
O8 S1 C58 103.10(19) . . ?
O9 S1 C58 102.9(2) . . ?
F1 C58 F2 107.0(4) . . ?
F1 C58 F3 105.8(4) . . ?
F2 C58 F3 107.0(4) . . ?
F1 C58 S1 112.5(3) . . ?
F2 C58 S1 112.5(3) . . ?
F3 C58 S1 111.5(3) . . ?
Cl1 C1S Cl2 110.9(3) . . ?

loop_
_geom_bond_atom_site_label_1
_geom_bond_atom_site_label_2
_geom_bond_distance
_geom_bond_site_symmetry_2
_geom_bond_publ_flag
Fe1 O5 2.0312(19) . ?
Fe1 O1 2.0370(19) . ?
Fe1 O3 2.056(2) . ?
Fe1 N3 2.167(2) . ?
Fe1 N1 2.179(2) . ?
Fe1 Fe2 2.8486(6) . ?
Fe2 O6 2.0051(19) . ?
Fe2 O4 2.034(2) . ?
Fe2 O2 2.0496(19) . ?
Fe2 N4 2.153(2) . ?
Fe2 N2 2.210(2) . ?
O1 C19 1.260(3) . ?
O2 C19 1.261(3) . ?
O3 C32 1.250(4) . ?
O4 C32 1.265(4) . ?
O5 C45 1.261(3) . ?
O6 C45 1.260(3) . ?
N1 C1 1.329(4) . ?
N1 C7 1.361(4) . ?
N2 C6 1.323(4) . ?
N2 C7 1.358(4) . ?
N3 C9 1.481(4) . ?
N3 C10 1.497(4) . ?
N3 C12 1.494(4) . ?
N4 C14 1.484(4) . ?
N4 C15 1.484(4) . ?
N4 C17 1.505(4) . ?
C1 C2 1.399(4) . ?
C1 C9 1.497(4) . ?
C2 C3 1.350(5) . ?
C3 C8 1.408(4) . ?
C4 C5 1.352(5) . ?
C4 C8 1.412(4) . ?
C5 C6 1.410(4) . ?
C6 C14 1.499(4) . ?
C7 C8 1.401(4) . ?
C10 C11 1.511(5) . ?
C12 C13 1.508(4) . ?
C15 C16 1.518(4) . ?
C17 C18 1.517(4) . ?
C19 C20 1.547(4) . ?
C20 C21 1.536(4) . ?
C20 C31 1.540(4) . ?
C20 C27 1.533(4) . ?
C21 C22 1.388(5) . ?
C21 C26 1.399(4) . ?
C22 C23 1.371(5) . ?
C23 C24 1.388(5) . ?
C24 C25 1.372(5) . ?
C25 C26 1.377(5) . ?
C27 C28 1.518(5) . ?
C28 C29 1.513(5) . ?
C29 C30 1.514(5) . ?
C30 C31 1.524(5) . ?
C32 C33 1.537(4) . ?
C33 C34 1.535(4) . ?
C33 C40 1.527(4) . ?
C33 C44 1.545(4) . ?
C34 C35 1.382(4) . ?
C34 C39 1.399(4) . ?
C35 C36 1.382(5) . ?
C36 C37 1.363(5) . ?
C37 C38 1.385(5) . ?
C38 C39 1.379(4) . ?
C40 C41 1.532(4) . ?
C41 C42 1.527(5) . ?
C42 C43 1.512(5) . ?
C43 C44 1.518(4) . ?
C45 C46 1.537(4) . ?
C46 C47 1.534(4) . ?
C46 C57 1.535(4) . ?
C46 C53 1.538(4) . ?
C47 C48 1.390(4) . ?
C47 C52 1.389(5) . ?
C48 C49 1.385(5) . ?
C49 C50 1.371(6) . ?
C50 C51 1.368(6) . ?
C51 C52 1.388(5) . ?
C53 C54 1.521(5) . ?
C54 C55 1.524(5) . ?
C55 C56 1.515(5) . ?
C56 C57 1.523(5) . ?
S1 O7 1.425(3) . ?
S1 O8 1.423(3) . ?
S1 O9 1.429(3) . ?
S1 C58 1.801(4) . ?
C58 F1 1.311(5) . ?
C58 F2 1.317(5) . ?
C58 F3 1.337(5) . ?
C1S Cl1 1.755(4) . ?
C1S Cl2 1.749(4) . ?
